data_7049210
loop_
_publ_author_name
'Tzeng, Biing-Chiau'
'Lin, Jun-Fu'

_publ_section_title
;
 Crystal-engineering and luminescence studies of
 1,3,5-tris(3-pyridylethynyl)benzene or
 1,3,5-tris(4-pyridylethynyl)benzene with copper(i) iodides.
;
_journal_issue 12
_journal_name_full 'Dalton transactions (Cambridge, England : 2003)'
_journal_page_first 4046
_journal_page_last 4057
_journal_paper_doi 10.1039/c8dt04904a
_journal_volume 48
_journal_year 2019
_chemical_formula_moiety 'C27 H15 Cu2 I2 N3, C6 H6'
_chemical_formula_sum 'C33 H21 Cu2 I2 N3'
_chemical_formula_weight 840.41
_space_group_crystal_system triclinic
_space_group_IT_number 2
_space_group_name_Hall '-P 1'
_space_group_name_H-M_alt 'P -1'
_symmetry_space_group_name_Hall '-P 1'
_symmetry_space_group_name_H-M 'P -1'
_atom_sites_solution_hydrogens geom
_audit_block_doi 10.5517/ccdc.csd.cc217h71
_audit_creation_method SHELXL-2014/7
_audit_update_record
;
2019-02-05 deposited with the CCDC.    2019-02-28 downloaded from the CCDC.
;
_cell_angle_alpha 98.307(2)
_cell_angle_beta 98.761(2)
_cell_angle_gamma 116.814(2)
_cell_formula_units_Z 2
_cell_length_a 10.0295(11)
_cell_length_b 10.7980(12)
_cell_length_c 16.3919(17)
_cell_measurement_reflns_used 761
_cell_measurement_temperature 293(2)
_cell_measurement_theta_max 28.347
_cell_measurement_theta_min 1.295
_cell_volume 1519.4(3)
_computing_structure_refinement 'SHELXL-2014/7 (Sheldrick, 2014)'
_diffrn_ambient_temperature 293(2)
_diffrn_measured_fraction_theta_full 0.997
_diffrn_measured_fraction_theta_max 0.932
_diffrn_measurement_device_type 'Bruker Smart Apex'
_diffrn_measurement_method 'phi-omega scan'
_diffrn_radiation_type MoK\a
_diffrn_radiation_wavelength 0.71073
_diffrn_reflns_av_R_equivalents 0.0452
_diffrn_reflns_av_unetI/netI 0.0520
_diffrn_reflns_Laue_measured_fraction_full 0.997
_diffrn_reflns_Laue_measured_fraction_max 0.932
_diffrn_reflns_limit_h_max 13
_diffrn_reflns_limit_h_min -12
_diffrn_reflns_limit_k_max 14
_diffrn_reflns_limit_k_min -14
_diffrn_reflns_limit_l_max 20
_diffrn_reflns_limit_l_min -21
_diffrn_reflns_number 17692
_diffrn_reflns_point_group_measured_fraction_full 0.997
_diffrn_reflns_point_group_measured_fraction_max 0.932
_diffrn_reflns_theta_full 25.242
_diffrn_reflns_theta_max 28.347
_diffrn_reflns_theta_min 1.295
_exptl_absorpt_coefficient_mu 3.458
_exptl_absorpt_correction_T_max 0.9965
_exptl_absorpt_correction_T_min 0.9904
_exptl_absorpt_correction_type empirical
_exptl_absorpt_process_details SADABS
_exptl_crystal_colour red
_exptl_crystal_density_diffrn 1.837
_exptl_crystal_density_meas 1.837
_exptl_crystal_density_method 'not measured'
_exptl_crystal_description cloumn
_exptl_crystal_F_000 808
_exptl_crystal_size_max 0.1276
_exptl_crystal_size_mid 0.0693
_exptl_crystal_size_min 0.0614
_refine_diff_density_max 0.824
_refine_diff_density_min -0.908
_refine_diff_density_rms 0.264
_refine_ls_extinction_method none
_refine_ls_goodness_of_fit_ref 1.083
_refine_ls_hydrogen_treatment constr
_refine_ls_matrix_type full
_refine_ls_number_parameters 361
_refine_ls_number_reflns 7077
_refine_ls_number_restraints 0
_refine_ls_restrained_S_all 1.083
_refine_ls_R_factor_all 0.0500
_refine_ls_R_factor_gt 0.0360
_refine_ls_shift/su_max 0.001
_refine_ls_shift/su_mean 0.000
_refine_ls_structure_factor_coef Fsqd
_refine_ls_weighting_details 'w=1/[\s^2^(Fo^2^)+(0.0459P)^2^+0.0884P] where P=(Fo^2^+2Fc^2^)/3'
_refine_ls_weighting_scheme calc
_refine_ls_wR_factor_gt 0.0817
_refine_ls_wR_factor_ref 0.0983
_reflns_Friedel_coverage 0.000
_reflns_number_gt 5736
_reflns_number_total 7077
_reflns_threshold_expression 'I > 2\s(I)'
_cod_data_source_file c8dt04904a2.cif
_cod_data_source_block ljf05a
_cod_depositor_comments
;
The following automatic conversions were performed:

'_exptl_absorpt_correction_type' value 'Empirical' changed to
'empirical' according to
/home/data/users/saulius/crontab/automatic-downloads/rss-feeds/RSC/lib/dictionaries/cif_core.dic
dictionary named 'cif_core.dic' version 2.4.2 from 2011-04-26.

Automatic conversion script
Id: cif_fix_values 4973 2017-02-22 13:04:09Z antanas 

 Adding full bibliography for 7049209--7049213.cif.
;
_cod_database_code 7049210
_shelx_shelxl_version_number 2014/7
_shelx_space_group_comment
;
The symmetry employed for this shelxl refinement is uniquely defined
by the following loop, which should always be used as a source of
symmetry information in preference to the above space-group names.
They are only intended as comments.
;

loop_
_space_group_symop_operation_xyz
'x, y, z'
'-x, -y, -z'

loop_
_atom_site_label
_atom_site_type_symbol
_atom_site_fract_x
_atom_site_fract_y
_atom_site_fract_z
_atom_site_U_iso_or_equiv
_atom_site_adp_type
_atom_site_occupancy
_atom_site_site_symmetry_order
_atom_site_calc_flag
_atom_site_refinement_flags_posn
_atom_site_refinement_flags_adp
I1 I 1.22817(3) 0.64947(3) 0.09882(2) 0.02985(9) Uani 1 1 d . .
I2 I 0.94216(3) 0.79120(3) -0.05095(2) 0.02505(8) Uani 1 1 d . .
Cu1 Cu 0.95030(6) 0.59170(6) 0.02498(3) 0.02900(14) Uani 1 1 d . .
Cu2 Cu 0.81380(6) 0.94429(6) 0.01657(3) 0.03028(14) Uani 1 1 d . .
N1 N 0.8257(4) 0.5595(4) 0.1156(2) 0.0266(8) Uani 1 1 d . .
N2 N 0.2005(4) 0.0959(4) 0.8669(2) 0.0237(7) Uani 1 1 d . .
N3 N -0.6261(4) 0.0918(4) 0.0689(2) 0.0255(8) Uani 1 1 d . .
C1 C 0.8804(5) 0.5530(5) 0.1939(3) 0.0281(10) Uani 1 1 d . .
H1 H 0.9829 0.5743 0.2094 0.034 Uiso 1 1 calc R U
C2 C 0.7930(5) 0.5164(5) 0.2527(3) 0.0307(10) Uani 1 1 d . .
H2 H 0.8368 0.5148 0.3065 0.037 Uiso 1 1 calc R U
C3 C 0.6397(5) 0.4821(5) 0.2305(3) 0.0283(10) Uani 1 1 d . .
C4 C 0.5818(5) 0.4897(5) 0.1497(3) 0.0358(11) Uani 1 1 d . .
H4 H 0.4794 0.4678 0.1324 0.043 Uiso 1 1 calc R U
C5 C 0.6779(5) 0.5298(5) 0.0956(3) 0.0362(11) Uani 1 1 d . .
H5 H 0.6382 0.5367 0.0424 0.043 Uiso 1 1 calc R U
C6 C 0.5387(5) 0.4368(5) 0.2858(3) 0.0313(10) Uani 1 1 d . .
C7 C 0.4438(5) 0.3943(5) 0.3256(3) 0.0297(10) Uani 1 1 d . .
C8 C 0.3158(5) 0.3375(5) 0.3628(3) 0.0255(9) Uani 1 1 d . .
C9 C 0.3285(5) 0.3057(5) 0.4421(3) 0.0279(10) Uani 1 1 d . .
H9 H 0.4231 0.3221 0.4731 0.033 Uiso 1 1 calc R U
C10 C 0.1989(5) 0.2492(4) 0.4748(2) 0.0242(9) Uani 1 1 d . .
C11 C 0.2067(5) 0.2137(5) 0.5561(3) 0.0273(9) Uani 1 1 d . .
C12 C 0.2048(5) 0.1825(5) 0.6229(3) 0.0276(9) Uani 1 1 d . .
C13 C 0.2028(5) 0.1500(4) 0.7047(3) 0.0252(9) Uani 1 1 d . .
C14 C 0.3344(5) 0.1695(5) 0.7590(3) 0.0335(11) Uani 1 1 d . .
H14 H 0.4267 0.2018 0.7424 0.040 Uiso 1 1 calc R U
C15 C 0.3273(5) 0.1404(5) 0.8382(3) 0.0313(10) Uani 1 1 d . .
H15 H 0.4165 0.1528 0.8735 0.038 Uiso 1 1 calc R U
C16 C 0.0735(5) 0.0769(5) 0.8136(3) 0.0329(11) Uani 1 1 d . .
H16 H -0.0170 0.0455 0.8319 0.040 Uiso 1 1 calc R U
C17 C 0.0697(5) 0.1012(5) 0.7337(3) 0.0329(11) Uani 1 1 d . .
H17 H -0.0220 0.0850 0.6990 0.039 Uiso 1 1 calc R U
C18 C 0.0570(5) 0.2240(4) 0.4279(3) 0.0262(9) Uani 1 1 d . .
H18 H -0.0290 0.1875 0.4502 0.031 Uiso 1 1 calc R U
C19 C 0.0434(5) 0.2528(4) 0.3482(3) 0.0254(9) Uani 1 1 d . .
C20 C 0.1731(5) 0.3091(5) 0.3157(3) 0.0270(9) Uani 1 1 d . .
H20 H 0.1643 0.3278 0.2621 0.032 Uiso 1 1 calc R U
C21 C -0.1034(5) 0.2217(5) 0.2970(3) 0.0274(9) Uani 1 1 d . .
C22 C -0.2219(5) 0.1923(5) 0.2504(3) 0.0295(10) Uani 1 1 d . .
C23 C -0.3599(5) 0.1566(4) 0.1896(3) 0.0272(9) Uani 1 1 d . .
C24 C -0.3531(5) 0.1827(5) 0.1105(3) 0.0301(10) Uani 1 1 d . .
H24 H -0.2595 0.2215 0.0953 0.036 Uiso 1 1 calc R U
C25 C -0.4863(5) 0.1508(5) 0.0543(3) 0.0330(11) Uani 1 1 d . .
H25 H -0.4785 0.1720 0.0016 0.040 Uiso 1 1 calc R U
C26 C -0.6317(5) 0.0638(6) 0.1449(3) 0.0400(12) Uani 1 1 d . .
H26 H -0.7275 0.0203 0.1573 0.048 Uiso 1 1 calc R U
C27 C -0.5023(5) 0.0960(6) 0.2071(3) 0.0421(13) Uani 1 1 d . .
H27 H -0.5120 0.0768 0.2600 0.051 Uiso 1 1 calc R U
C28 C 0.2627(7) 0.6863(7) 0.3693(4) 0.0665(18) Uani 1 1 d . .
H28 H 0.2490 0.6173 0.3230 0.080 Uiso 1 1 calc R U
C29 C 0.2705(7) 0.6598(7) 0.4489(4) 0.0651(17) Uani 1 1 d . .
H29 H 0.2604 0.5723 0.4559 0.078 Uiso 1 1 calc R U
C30 C 0.2925(7) 0.7589(8) 0.5164(5) 0.072(2) Uani 1 1 d . .
H30 H 0.2985 0.7404 0.5701 0.087 Uiso 1 1 calc R U
C31 C 0.2750(7) 0.8141(8) 0.3579(5) 0.077(2) Uani 1 1 d . .
H31 H 0.2682 0.8313 0.3039 0.093 Uiso 1 1 calc R U
C32 C 0.3061(7) 0.8862(10) 0.5065(6) 0.091(3) Uani 1 1 d . .
H32 H 0.3214 0.9542 0.5539 0.109 Uiso 1 1 calc R U
C33 C 0.2977(7) 0.9175(7) 0.4276(7) 0.085(3) Uani 1 1 d . .
H33 H 0.3069 1.0051 0.4214 0.102 Uiso 1 1 calc R U

loop_
_atom_site_aniso_label
_atom_site_aniso_U_11
_atom_site_aniso_U_22
_atom_site_aniso_U_33
_atom_site_aniso_U_23
_atom_site_aniso_U_13
_atom_site_aniso_U_12
I1 0.02012(15) 0.03353(17) 0.02974(16) 0.00541(13) 0.00462(12) 0.00897(12)
I2 0.02610(15) 0.02774(16) 0.02458(15) 0.01078(12) 0.00916(11) 0.01357(12)
Cu1 0.0260(3) 0.0377(3) 0.0270(3) 0.0133(2) 0.0125(2) 0.0152(2)
Cu2 0.0268(3) 0.0428(3) 0.0224(3) 0.0138(2) 0.0046(2) 0.0166(3)
N1 0.0265(19) 0.032(2) 0.0258(19) 0.0111(16) 0.0116(15) 0.0155(16)
N2 0.0247(18) 0.0293(19) 0.0200(17) 0.0111(15) 0.0080(14) 0.0130(15)
N3 0.0229(18) 0.030(2) 0.0223(18) 0.0074(15) 0.0022(14) 0.0122(16)
C1 0.026(2) 0.032(2) 0.027(2) 0.0088(19) 0.0077(18) 0.0129(19)
C2 0.032(2) 0.035(3) 0.026(2) 0.0097(19) 0.0097(19) 0.015(2)
C3 0.036(2) 0.026(2) 0.029(2) 0.0094(19) 0.017(2) 0.017(2)
C4 0.028(2) 0.057(3) 0.032(3) 0.015(2) 0.014(2) 0.025(2)
C5 0.035(3) 0.054(3) 0.029(2) 0.017(2) 0.010(2) 0.026(2)
C6 0.034(2) 0.033(3) 0.027(2) 0.008(2) 0.012(2) 0.015(2)
C7 0.033(2) 0.034(3) 0.023(2) 0.0046(19) 0.0077(19) 0.016(2)
C8 0.028(2) 0.033(2) 0.019(2) 0.0096(18) 0.0116(17) 0.0141(19)
C9 0.022(2) 0.033(2) 0.027(2) 0.0084(19) 0.0059(18) 0.0121(19)
C10 0.025(2) 0.029(2) 0.017(2) 0.0063(17) 0.0066(16) 0.0117(18)
C11 0.026(2) 0.035(2) 0.023(2) 0.0096(19) 0.0086(18) 0.0143(19)
C12 0.023(2) 0.034(2) 0.024(2) 0.0091(19) 0.0036(17) 0.0126(19)
C13 0.029(2) 0.028(2) 0.020(2) 0.0074(18) 0.0082(17) 0.0144(19)
C14 0.022(2) 0.053(3) 0.027(2) 0.018(2) 0.0095(18) 0.016(2)
C15 0.024(2) 0.046(3) 0.024(2) 0.016(2) 0.0044(18) 0.015(2)
C16 0.023(2) 0.052(3) 0.027(2) 0.017(2) 0.0094(19) 0.018(2)
C17 0.026(2) 0.053(3) 0.025(2) 0.016(2) 0.0043(18) 0.023(2)
C18 0.024(2) 0.031(2) 0.025(2) 0.0097(19) 0.0089(17) 0.0125(19)
C19 0.023(2) 0.029(2) 0.021(2) 0.0069(18) 0.0035(17) 0.0098(18)
C20 0.032(2) 0.033(2) 0.018(2) 0.0131(18) 0.0074(18) 0.016(2)
C21 0.029(2) 0.030(2) 0.024(2) 0.0085(19) 0.0057(18) 0.0138(19)
C22 0.029(2) 0.030(2) 0.027(2) 0.0088(19) 0.0071(19) 0.012(2)
C23 0.026(2) 0.028(2) 0.026(2) 0.0077(19) 0.0019(18) 0.0127(19)
C24 0.020(2) 0.042(3) 0.025(2) 0.008(2) 0.0057(17) 0.012(2)
C25 0.028(2) 0.050(3) 0.018(2) 0.014(2) 0.0044(18) 0.016(2)
C26 0.022(2) 0.061(3) 0.038(3) 0.028(3) 0.010(2) 0.015(2)
C27 0.031(3) 0.068(4) 0.028(2) 0.026(3) 0.009(2) 0.020(3)
C28 0.067(4) 0.063(4) 0.062(4) -0.009(3) -0.003(3) 0.038(4)
C29 0.062(4) 0.070(5) 0.061(4) 0.000(4) 0.005(3) 0.038(4)
C30 0.054(4) 0.078(5) 0.076(5) -0.005(4) 0.022(4) 0.030(4)
C31 0.049(4) 0.070(5) 0.093(6) 0.014(4) -0.011(4) 0.022(4)
C32 0.033(3) 0.100(7) 0.103(7) -0.037(5) 0.018(4) 0.020(4)
C33 0.035(3) 0.042(4) 0.155(8) -0.013(5) 0.001(5) 0.017(3)

loop_
_atom_type_symbol
_atom_type_description
_atom_type_scat_dispersion_real
_atom_type_scat_dispersion_imag
_atom_type_scat_source
C C 0.0033 0.0016 'International Tables Vol C Tables 4.2.6.8 and 6.1.1.4'
H H 0.0000 0.0000 'International Tables Vol C Tables 4.2.6.8 and 6.1.1.4'
Cu Cu 0.3201 1.2651 'International Tables Vol C Tables 4.2.6.8 and 6.1.1.4'
I I -0.4742 1.8119 'International Tables Vol C Tables 4.2.6.8 and 6.1.1.4'
N N 0.0061 0.0033 'International Tables Vol C Tables 4.2.6.8 and 6.1.1.4'

loop_
_geom_angle_atom_site_label_1
_geom_angle_atom_site_label_2
_geom_angle_atom_site_label_3
_geom_angle
_geom_angle_site_symmetry_1
_geom_angle_site_symmetry_3
Cu1 I1 Cu1 60.51(2) . 2_765
Cu1 I2 Cu2 121.81(2) . 2_775
Cu1 I2 Cu2 117.207(19) . .
Cu2 I2 Cu2 81.13(2) 2_775 .
N1 Cu1 I1 107.23(10) . .
N1 Cu1 I2 111.88(10) . .
I1 Cu1 I2 113.73(2) . .
N1 Cu1 Cu1 119.85(10) . 2_765
I1 Cu1 Cu1 61.35(2) . 2_765
I2 Cu1 Cu1 127.06(3) . 2_765
N1 Cu1 I1 101.95(10) . 2_765
I1 Cu1 I1 119.49(2) . 2_765
I2 Cu1 I1 102.02(2) . 2_765
Cu1 Cu1 I1 58.15(2) 2_765 2_765
N3 Cu2 N2 120.86(14) 2_565 2_666
N3 Cu2 I2 115.84(10) 2_565 2_775
N2 Cu2 I2 103.75(10) 2_666 2_775
N3 Cu2 I2 109.70(10) 2_565 .
N2 Cu2 I2 105.16(10) 2_666 .
I2 Cu2 I2 98.87(2) 2_775 .
C1 N1 C5 116.6(4) . .
C1 N1 Cu1 122.8(3) . .
C5 N1 Cu1 120.3(3) . .
C15 N2 C16 116.3(3) . .
C15 N2 Cu2 125.1(3) . 2_666
C16 N2 Cu2 118.6(3) . 2_666
C26 N3 C25 115.3(4) . .
C26 N3 Cu2 122.5(3) . 2_565
C25 N3 Cu2 122.1(3) . 2_565
N1 C1 C2 123.7(4) . .
N1 C1 H1 118.1 . .
C2 C1 H1 118.1 . .
C1 C2 C3 119.2(4) . .
C1 C2 H2 120.4 . .
C3 C2 H2 120.4 . .
C2 C3 C4 117.7(4) . .
C2 C3 C6 123.1(4) . .
C4 C3 C6 119.2(4) . .
C5 C4 C3 119.3(4) . .
C5 C4 H4 120.3 . .
C3 C4 H4 120.3 . .
N1 C5 C4 123.5(4) . .
N1 C5 H5 118.2 . .
C4 C5 H5 118.2 . .
C7 C6 C3 174.1(5) . .
C6 C7 C8 172.5(5) . .
C20 C8 C9 119.9(4) . .
C20 C8 C7 117.7(4) . .
C9 C8 C7 122.4(4) . .
C10 C9 C8 119.7(4) . .
C10 C9 H9 120.1 . .
C8 C9 H9 120.1 . .
C9 C10 C18 119.9(4) . .
C9 C10 C11 121.5(4) . .
C18 C10 C11 118.6(4) . .
C12 C11 C10 176.3(5) . .
C11 C12 C13 177.8(5) . .
C17 C13 C14 117.1(4) . .
C17 C13 C12 121.3(4) . .
C14 C13 C12 121.6(4) . .
C13 C14 C15 119.3(4) . .
C13 C14 H14 120.4 . .
C15 C14 H14 120.4 . .
N2 C15 C14 123.8(4) . .
N2 C15 H15 118.1 . .
C14 C15 H15 118.1 . .
N2 C16 C17 123.7(4) . .
N2 C16 H16 118.1 . .
C17 C16 H16 118.1 . .
C16 C17 C13 119.7(4) . .
C16 C17 H17 120.2 . .
C13 C17 H17 120.2 . .
C19 C18 C10 120.4(4) . .
C19 C18 H18 119.8 . .
C10 C18 H18 119.8 . .
C18 C19 C20 119.4(4) . .
C18 C19 C21 121.4(4) . .
C20 C19 C21 119.1(4) . .
C19 C20 C8 120.5(4) . .
C19 C20 H20 119.7 . .
C8 C20 H20 119.7 . .
C22 C21 C19 175.6(5) . .
C21 C22 C23 176.2(5) . .
C24 C23 C27 117.5(4) . .
C24 C23 C22 120.1(4) . .
C27 C23 C22 122.4(4) . .
C25 C24 C23 118.9(4) . .
C25 C24 H24 120.6 . .
C23 C24 H24 120.6 . .
N3 C25 C24 125.2(4) . .
N3 C25 H25 117.4 . .
C24 C25 H25 117.4 . .
N3 C26 C27 123.6(4) . .
N3 C26 H26 118.2 . .
C27 C26 H26 118.2 . .
C23 C27 C26 119.4(4) . .
C23 C27 H27 120.3 . .
C26 C27 H27 120.3 . .
C31 C28 C29 120.3(7) . .
C31 C28 H28 119.8 . .
C29 C28 H28 119.8 . .
C30 C29 C28 120.5(7) . .
C30 C29 H29 119.8 . .
C28 C29 H29 119.8 . .
C29 C30 C32 120.0(8) . .
C29 C30 H30 120.0 . .
C32 C30 H30 120.0 . .
C28 C31 C33 119.5(8) . .
C28 C31 H31 120.2 . .
C33 C31 H31 120.2 . .
C30 C32 C33 121.7(7) . .
C30 C32 H32 119.2 . .
C33 C32 H32 119.2 . .
C32 C33 C31 117.9(7) . .
C32 C33 H33 121.0 . .
C31 C33 H33 121.0 . .

loop_
_geom_bond_atom_site_label_1
_geom_bond_atom_site_label_2
_geom_bond_distance
_geom_bond_site_symmetry_2
I1 Cu1 2.6090(6) .
I1 Cu1 2.6954(6) 2_765
I2 Cu1 2.6643(6) .
I2 Cu2 2.6970(7) 2_775
I2 Cu2 2.7277(7) .
Cu1 N1 2.052(3) .
Cu1 Cu1 2.6735(11) 2_765
Cu1 I1 2.6954(6) 2_765
Cu2 N3 2.008(3) 2_565
Cu2 N2 2.031(3) 2_666
Cu2 I2 2.6970(7) 2_775
N1 C1 1.341(5) .
N1 C5 1.343(5) .
N2 C15 1.328(5) .
N2 C16 1.342(5) .
N2 Cu2 2.031(3) 2_666
N3 C26 1.328(6) .
N3 C25 1.330(5) .
N3 Cu2 2.008(3) 2_565
C1 C2 1.382(6) .
C1 H1 0.9300 .
C2 C3 1.382(6) .
C2 H2 0.9300 .
C3 C4 1.393(6) .
C3 C6 1.431(6) .
C4 C5 1.377(6) .
C4 H4 0.9300 .
C5 H5 0.9300 .
C6 C7 1.193(6) .
C7 C8 1.426(6) .
C8 C20 1.391(6) .
C8 C9 1.394(6) .
C9 C10 1.393(5) .
C9 H9 0.9300 .
C10 C18 1.395(6) .
C10 C11 1.440(5) .
C11 C12 1.192(6) .
C12 C13 1.436(6) .
C13 C17 1.384(6) .
C13 C14 1.384(6) .
C14 C15 1.385(6) .
C14 H14 0.9300 .
C15 H15 0.9300 .
C16 C17 1.372(6) .
C16 H16 0.9300 .
C17 H17 0.9300 .
C18 C19 1.387(6) .
C18 H18 0.9300 .
C19 C20 1.391(6) .
C19 C21 1.443(6) .
C20 H20 0.9300 .
C21 C22 1.188(6) .
C22 C23 1.429(6) .
C23 C24 1.372(6) .
C23 C27 1.373(6) .
C24 C25 1.367(6) .
C24 H24 0.9300 .
C25 H25 0.9300 .
C26 C27 1.390(6) .
C26 H26 0.9300 .
C27 H27 0.9300 .
C28 C31 1.372(9) .
C28 C29 1.374(9) .
C28 H28 0.9300 .
C29 C30 1.336(9) .
C29 H29 0.9300 .
C30 C32 1.356(11) .
C30 H30 0.9300 .
C31 C33 1.388(10) .
C31 H31 0.9300 .
C32 C33 1.383(11) .
C32 H32 0.9300 .
C33 H33 0.9300 .

loop_
_geom_torsion_atom_site_label_1
_geom_torsion_atom_site_label_2
_geom_torsion_atom_site_label_3
_geom_torsion_atom_site_label_4
_geom_torsion
_geom_torsion_site_symmetry_1
C5 N1 C1 C2 0.8(7) .
Cu1 N1 C1 C2 -172.8(3) .
N1 C1 C2 C3 1.0(7) .
C1 C2 C3 C4 -1.5(7) .
C1 C2 C3 C6 177.1(4) .
C2 C3 C4 C5 0.2(7) .
C6 C3 C4 C5 -178.4(4) .
C1 N1 C5 C4 -2.1(7) .
Cu1 N1 C5 C4 171.7(4) .
C3 C4 C5 N1 1.6(8) .
C20 C8 C9 C10 -1.8(7) .
C7 C8 C9 C10 -179.4(4) .
C8 C9 C10 C18 0.4(6) .
C8 C9 C10 C11 179.4(4) .
C17 C13 C14 C15 -0.2(7) .
C12 C13 C14 C15 178.1(4) .
C16 N2 C15 C14 1.1(7) .
Cu2 N2 C15 C14 -178.8(4) 2_666
C13 C14 C15 N2 -0.9(8) .
C15 N2 C16 C17 -0.2(7) .
Cu2 N2 C16 C17 179.7(4) 2_666
N2 C16 C17 C13 -0.9(8) .
C14 C13 C17 C16 1.1(7) .
C12 C13 C17 C16 -177.3(5) .
C9 C10 C18 C19 0.9(7) .
C11 C10 C18 C19 -178.2(4) .
C10 C18 C19 C20 -0.8(7) .
C10 C18 C19 C21 177.2(4) .
C18 C19 C20 C8 -0.6(7) .
C21 C19 C20 C8 -178.7(4) .
C9 C8 C20 C19 1.9(7) .
C7 C8 C20 C19 179.6(4) .
C27 C23 C24 C25 1.5(7) .
C22 C23 C24 C25 -178.4(4) .
C26 N3 C25 C24 0.3(7) .
Cu2 N3 C25 C24 177.7(4) 2_565
C23 C24 C25 N3 -1.8(8) .
C25 N3 C26 C27 1.6(7) .
Cu2 N3 C26 C27 -175.8(4) 2_565
C24 C23 C27 C26 0.2(7) .
C22 C23 C27 C26 -179.9(5) .
N3 C26 C27 C23 -1.9(8) .
C31 C28 C29 C30 -1.0(11) .
C28 C29 C30 C32 0.5(10) .
C29 C28 C31 C33 0.9(10) .
C29 C30 C32 C33 0.0(11) .
C30 C32 C33 C31 -0.1(10) .
C28 C31 C33 C32 -0.4(10) .
